data_7121529
loop_
_publ_author_name
'Ravi, Anil'
'Oshchepkov, Aleksandr S.'
'German, Konstantin E.'
'Kirakosyan, Gayana A.'
'Safonov, Aleksey V.'
'Khrustalev, Victor N.'
'Kataev, Evgeny A.'

_publ_section_title
;
 Finding a receptor design for selective recognition of perrhenate and
 pertechnetate: hydrogen vs. halogen bonding.
;
_journal_issue 38
_journal_name_full 'Chemical communications (Cambridge, England)'
_journal_page_first 4826
_journal_page_last 4829
_journal_paper_doi 10.1039/c8cc02048e
_journal_volume 54
_journal_year 2018
_chemical_formula_moiety 'C40 H44 N4 O4, 4(C2 H6 O S)'
_chemical_formula_sum 'C48 H68 N4 O8 S4'
_chemical_formula_weight 957.30
_space_group_crystal_system triclinic
_space_group_IT_number 2
_space_group_name_Hall '-P 1'
_space_group_name_H-M_alt 'P -1'
_symmetry_space_group_name_Hall '-P 1'
_symmetry_space_group_name_H-M 'P -1'
_atom_sites_solution_hydrogens geom
_audit_creation_date 2018-02-16
_audit_creation_method
;
Olex2 1.2-alpha
(compiled 2018.02.02 svn.r3481 for OlexSys, GUI svn.r5470)
;
_audit_update_record
;
2018-03-08 deposited with the CCDC.
2018-04-18 downloaded from the CCDC.
;
_cell_angle_alpha 106.574(3)
_cell_angle_beta 96.681(3)
_cell_angle_gamma 101.627(3)
_cell_formula_units_Z 1
_cell_length_a 9.7664(3)
_cell_length_b 10.1835(4)
_cell_length_c 14.4361(5)
_cell_measurement_reflns_used 10324
_cell_measurement_temperature 291
_cell_measurement_theta_max 73.2820
_cell_measurement_theta_min 4.6410
_cell_volume 1324.56(9)
_computing_cell_refinement 'CrysAlisPro 1.171.38.46 (Rigaku OD, 2015)'
_computing_data_collection 'CrysAlisPro 1.171.38.46 (Rigaku OD, 2015)'
_computing_data_reduction 'CrysAlisPro 1.171.38.46 (Rigaku OD, 2015)'
_computing_molecular_graphics 'Olex2 (Dolomanov et al., 2009)'
_computing_publication_material 'Olex2 (Dolomanov et al., 2009)'
_computing_structure_refinement 'ShelXL (Sheldrick, 2015)'
_computing_structure_solution 'ShelXT (Sheldrick, 2015)'
_diffrn_ambient_temperature 291
_diffrn_detector_area_resol_mean 4.2047
_diffrn_detector_type TitanS2
_diffrn_measured_fraction_theta_full 1.000
_diffrn_measured_fraction_theta_max 0.984
_diffrn_measurement_details
;
List of Runs (angles in degrees, time in seconds):
  # Type    Start    End  Width  t~exp~   \w     \q     \k     \f   Frames
#--------------------------------------------------------------------------
  1  \w      5.00  33.00   1.00    2.50    --   40.00  89.00 178.58   28
  2  \w   -114.00 -18.00   1.00    2.50    --  -43.98 -57.00   0.00   96
  3  \w    -70.00  26.00   1.00    2.50    --  -43.98  57.00 150.00   96
  4  \w    -97.00  -2.00   1.00    2.50    --  -43.98 125.00-120.00   95
  5  \w   -116.00 -20.00   1.00    2.50    --  -43.98 -37.00  90.00   96
  6  \w     20.00 116.00   1.00    2.50    --   43.98  37.00-180.00   96
  7  \w     10.00  38.00   1.00    2.50    --   44.00  84.00 -87.93   28
  8  \w     16.00  46.00   1.00    2.50    --   48.00  80.00-166.94   30
  9  \w     15.00  45.00   1.00    2.50    --   48.00  82.00  18.18   30
 10  \w     19.00  45.00   1.00    2.50    --   52.00  82.00  73.45   26
 11  \w     19.00  46.00   1.00    2.50    --   52.00  81.00-137.01   27
 12  \w     29.00 134.00   1.00    2.50    --   60.00  76.00 -61.09  105
 13  \w     32.00 138.00   1.00    2.50    --   64.00  77.00-105.15  106
 14  \w     32.00 138.00   1.00    2.50    --   64.00  77.00  -7.34  106
 15  \w     37.00 142.00   1.00    2.50    --   68.00  76.00 -48.73  105
 16  \w     37.00 142.00   1.00    2.50    --   68.00  76.00-171.81  105
 17  \w     37.00 142.00   1.00    2.50    --   68.00  76.00 146.60  105
 18  \w     37.00 142.00   1.00    2.50    --   68.00  76.00  46.91  105
 19  \w     41.00 146.00   1.00    2.50    --   72.00  76.00 -90.21  105
 20  \w     40.00 146.00   1.00    2.50    --   72.00  77.00  84.96  106
 21  \w     40.00 146.00   1.00    2.50    --   72.00  77.00   2.72  106
 22  \w     45.00 143.00   1.00   20.00    --   76.00  76.00 116.63   98
 23  \w     50.00  77.00   1.00   20.00    --   76.00  65.00-136.14   27
 24  \w     92.00 118.00   1.00   20.00    --   80.00  73.00  34.84   26
 25  \w     50.00  84.00   1.00   20.00    --   80.00  73.00  34.84   34
 26  \w     56.00  82.00   1.00   20.00    --   84.00  66.00 -66.76   26
 27  \w    133.00 163.00   1.00   20.00    --   92.00  69.00 -55.21   30
 28  \w     63.00  92.00   1.00   20.00    --   92.00  69.00 -55.21   29
 29  \w     74.00 172.00   1.00   20.00    --  104.50  77.00 150.00   98
 30  \w    103.00 145.00   1.00   20.00    --  104.50  77.00-150.00   42
 31  \w     73.00  98.00   1.00   20.00    --  104.50  77.00-150.00   25
 32  \w     25.00 106.00   1.00   20.00    --  104.50 -94.00 150.00   81
 33  \w     52.00 108.00   1.00   20.00    --  104.50 -94.00   0.00   56
 34  \w     74.00 104.00   1.00   20.00    --  104.50  77.00  30.00   30
 35  \w     82.00 168.00   1.00   20.00    --  104.50  45.00 -60.00   86
 36  \w     74.00 168.00   1.00   20.00    --  104.50  77.00   0.00   94
 37  \w     74.00 139.00   1.00   20.00    --  104.50  77.00  90.00   65
 38  \w     78.00 104.00   1.00   20.00    --  104.50  61.00 -30.00   26
 39  \w     73.00 152.00   1.00   20.00    --  104.50  77.00 -30.00   79
 40  \w     31.00 101.00   1.00   20.00    --  104.50 -94.00  90.00   70
 41  \w     45.00 119.00   1.00   20.00    --  104.50-125.00   0.00   74
 42  \w    115.00 164.00   1.00   20.00    --  104.50  77.00-120.00   49
 43  \w     30.00 135.00   1.00   20.00    --  104.50 -77.00-180.00  105
 44  \w     74.00 109.00   1.00   20.00    --  104.50  77.00-120.00   35
 45  \w     73.00 178.00   1.00   20.00    --  104.50  77.00  60.00  105
 46  \w    109.00 170.00   1.00   20.00    --  104.50  77.00  30.00   61
 47  \w    103.00 177.00   1.00   20.00    --  104.50  77.00-180.00   74
 48  \w     73.00  99.00   1.00   20.00    --  104.50  77.00-180.00   26
 49  \w     77.00 170.00   1.00   20.00    --  104.50  77.00 120.00   93
;
_diffrn_measurement_device 'four-circle diffractometer'
_diffrn_measurement_device_type 'GV1000, TitanS2'
_diffrn_measurement_method '\w scans'
_diffrn_radiation_type CuK\a
_diffrn_radiation_wavelength 1.54184
_diffrn_reflns_av_R_equivalents 0.0394
_diffrn_reflns_av_unetI/netI 0.0200
_diffrn_reflns_Laue_measured_fraction_full 1.000
_diffrn_reflns_Laue_measured_fraction_max 0.984
_diffrn_reflns_limit_h_max 11
_diffrn_reflns_limit_h_min -12
_diffrn_reflns_limit_k_max 12
_diffrn_reflns_limit_k_min -12
_diffrn_reflns_limit_l_max 17
_diffrn_reflns_limit_l_min -17
_diffrn_reflns_number 30510
_diffrn_reflns_point_group_measured_fraction_full 1.000
_diffrn_reflns_point_group_measured_fraction_max 0.984
_diffrn_reflns_theta_full 67.684
_diffrn_reflns_theta_max 73.507
_diffrn_reflns_theta_min 3.250
_exptl_absorpt_coefficient_mu 2.066
_exptl_absorpt_correction_T_max 1.000
_exptl_absorpt_correction_T_min 0.821
_exptl_absorpt_correction_type gaussian
_exptl_absorpt_process_details
;
CrysAlisPro 1.171.38.46 (Rigaku Oxford Diffraction, 2015)
Numerical absorption correction based on gaussian integration over
            a multifaceted crystal model
Empirical absorption correction using spherical harmonics,
 implemented in SCALE3 ABSPACK scaling algorithm.
;
_exptl_crystal_colour colourless
_exptl_crystal_colour_primary colourless
_exptl_crystal_density_diffrn 1.200
_exptl_crystal_description prism
_exptl_crystal_F_000 512
_exptl_crystal_recrystallization_method 'The material was recrystallised from DMSO'
_exptl_crystal_size_max 0.194
_exptl_crystal_size_mid 0.152
_exptl_crystal_size_min 0.055
_refine_diff_density_max 0.280
_refine_diff_density_min -0.247
_refine_diff_density_rms 0.032
_refine_ls_extinction_coef 0.0012(4)
_refine_ls_extinction_expression Fc^*^=kFc[1+0.001xFc^2^\l^3^/sin(2\q)]^-1/4^
_refine_ls_extinction_method 'SHELXL-2016/6 (Sheldrick 2016)'
_refine_ls_goodness_of_fit_ref 1.032
_refine_ls_hydrogen_treatment constr
_refine_ls_matrix_type full
_refine_ls_number_parameters 366
_refine_ls_number_reflns 5254
_refine_ls_number_restraints 36
_refine_ls_restrained_S_all 1.048
_refine_ls_R_factor_all 0.0647
_refine_ls_R_factor_gt 0.0469
_refine_ls_shift/su_max 0.001
_refine_ls_shift/su_mean 0.000
_refine_ls_structure_factor_coef Fsqd
_refine_ls_weighting_details 'w=1/[\s^2^(Fo^2^)+(0.0704P)^2^+0.2261P] where P=(Fo^2^+2Fc^2^)/3'
_refine_ls_weighting_scheme calc
_refine_ls_wR_factor_gt 0.1282
_refine_ls_wR_factor_ref 0.1423
_reflns_Friedel_coverage 0.000
_reflns_number_gt 3865
_reflns_number_total 5254
_reflns_threshold_expression 'I > 2\s(I)'
_cod_data_source_file c8cc02048e2.cif
_cod_data_source_block ar1_7
_cod_depositor_comments 'Adding full bibliography for 7121529.cif.'
_cod_original_cell_volume 1324.56(8)
_cod_database_code 7121529
_shelx_shelxl_version_number 2016/6
_shelx_space_group_comment
;
The symmetry employed for this shelxl refinement is uniquely defined
by the following loop, which should always be used as a source of
symmetry information in preference to the above space-group names.
They are only intended as comments.
;
_olex2_refinement_description
;
1. Fixed Uiso
 At 1.2 times of:
  All C(H) groups, All C(H,H) groups, All N(H) groups
 At 1.5 times of:
  All C(H,H,H) groups
2. Rigid body (RIGU) restrains
 O3A, S2, C24A, C23
 with sigma for 1-2 distances of 0.001 and sigma for 1-3 distances of 0.001
 O3, C23A, C24, S2A
 with sigma for 1-2 distances of 0.001 and sigma for 1-3 distances of 0.001
3. Others
 Sof(O2)=Sof(C21)=Sof(H21D)=Sof(H21E)=Sof(H21F)=Sof(C22)=Sof(H22D)=Sof(H22E)=
 Sof(H22F)=1-FVAR(1)
 Sof(O2S)=Sof(C21A)=Sof(H21A)=Sof(H21B)=Sof(H21C)=Sof(C22A)=Sof(H22A)=
 Sof(H22B)=Sof(H22C)=FVAR(1)
 Sof(C24A)=Sof(H24D)=Sof(H24E)=Sof(H24F)=Sof(S2)=Sof(C23)=Sof(H23D)=Sof(H23E)=
 Sof(H23F)=Sof(O3A)=1-FVAR(2)
 Sof(S2A)=Sof(O3)=Sof(C23A)=Sof(H23A)=Sof(H23B)=Sof(H23C)=Sof(C24)=Sof(H24A)=
 Sof(H24B)=Sof(H24C)=FVAR(2)
4.a Secondary CH2 refined with riding coordinates:
 C1(H1A,H1B), C20(H20A,H20B)
4.b Aromatic/amide H refined with riding coordinates:
 N1(H1), N2(H2), C10(H10), C14(H14), C12(H12), C4(H4), C3(H3), C7(H7), C6(H6)
4.c Idealised Me refined as rotating group:
 C16(H16A,H16B,H16C), C18(H18A,H18B,H18C), C17(H17A,H17B,H17C), C21A(H21A,H21B,
 H21C), C22A(H22A,H22B,H22C), C21(H21D,H21E,H21F), C22(H22D,H22E,H22F),
 C23A(H23A,H23B,H23C), C24(H24A,H24B,H24C), C24A(H24D,H24E,H24F), C23(H23D,H23E,
 H23F)
;
_olex2_diffrn_ambient_temperature_device 'Oxford Cryosystems 700'
_olex2_exptl_crystal_mounting_method 'The crystal was mounted on a glass fibre Paraloid'
_olex2_submission_original_sample_id ar1_7
_olex2_submission_special_instructions 'No special instructions were received'
_oxdiff_exptl_absorpt_empirical_details
;
Empirical correction (ABSPACK) includes:
- Absorption correction using spherical harmonics
- Frame scaling
;

loop_
_space_group_symop_operation_xyz
'x, y, z'
'-x, -y, -z'

loop_
_atom_site_label
_atom_site_type_symbol
_atom_site_fract_x
_atom_site_fract_y
_atom_site_fract_z
_atom_site_U_iso_or_equiv
_atom_site_adp_type
_atom_site_occupancy
_atom_site_site_symmetry_order
_atom_site_calc_flag
_atom_site_refinement_flags_posn
_atom_site_refinement_flags_adp
_atom_site_refinement_flags_occupancy
_atom_site_disorder_assembly
_atom_site_disorder_group
O002 O 0.11585(15) 0.31266(17) 0.69712(11) 0.0811(4) Uani 1 1 d . . . . .
N1 N 0.32375(18) 0.33948(17) 0.64256(11) 0.0645(4) Uani 1 1 d . . . . .
H1 H 0.411589 0.337071 0.652851 0.077 Uiso 1 1 calc R . . . .
N2 N 0.70874(18) 0.16831(18) 0.80477(12) 0.0698(4) Uani 1 1 d . . . . .
H2 H 0.680610 0.209446 0.764365 0.084 Uiso 1 1 calc R . . . .
O006 O 0.6712(2) 0.1047(2) 0.93809(13) 0.1112(7) Uani 1 1 d . . . . .
C9 C 0.31375(19) 0.27996(18) 0.79222(13) 0.0555(4) Uani 1 1 d . . . . .
C5 C 0.1891(2) 0.0139(2) 0.29474(13) 0.0614(4) Uani 1 1 d . . . . .
C2 C 0.2383(2) 0.2514(2) 0.46336(13) 0.0608(4) Uani 1 1 d . . . . .
C11 C 0.5002(2) 0.2069(2) 0.87296(13) 0.0610(4) Uani 1 1 d . . . . .
C8 C 0.2417(2) 0.31064(19) 0.70608(13) 0.0601(4) Uani 1 1 d . . . . .
C13 C 0.3216(2) 0.28870(18) 0.96286(13) 0.0593(4) Uani 1 1 d . . . . .
C10 C 0.4341(2) 0.22777(19) 0.78964(13) 0.0586(4) Uani 1 1 d . . . . .
H10 H 0.470777 0.206650 0.732014 0.070 Uiso 1 1 calc R . . . .
C14 C 0.25847(19) 0.30874(18) 0.87822(13) 0.0590(4) Uani 1 1 d . . . . .
H14 H 0.176763 0.342432 0.879189 0.071 Uiso 1 1 calc R . . . .
C15 C 0.2589(2) 0.3196(2) 1.05715(14) 0.0669(5) Uani 1 1 d . . . . .
C12 C 0.4422(2) 0.2358(2) 0.95777(14) 0.0653(5) Uani 1 1 d . . . . .
H12 H 0.485316 0.219224 1.012846 0.078 Uiso 1 1 calc R . . . .
C19 C 0.6334(2) 0.1551(2) 0.87477(14) 0.0708(5) Uani 1 1 d . . . . .
C1 C 0.2693(3) 0.3748(2) 0.55649(14) 0.0710(5) Uani 1 1 d . . . . .
H1A H 0.338686 0.452730 0.549723 0.085 Uiso 1 1 calc R . . . .
H1B H 0.182823 0.405686 0.566261 0.085 Uiso 1 1 calc R . . . .
C4 C 0.3025(2) 0.1272(2) 0.31237(15) 0.0760(6) Uani 1 1 d . . . . .
H4 H 0.364694 0.125067 0.268156 0.091 Uiso 1 1 calc R . . . .
C20 C 0.8361(2) 0.1162(2) 0.79395(15) 0.0742(6) Uani 1 1 d . . . . .
H20A H 0.867806 0.094005 0.852623 0.089 Uiso 1 1 calc R . . . .
H20B H 0.911168 0.189985 0.787746 0.089 Uiso 1 1 calc R . . . .
C3 C 0.3262(2) 0.2449(2) 0.39488(15) 0.0757(6) Uani 1 1 d . . . . .
H3 H 0.402983 0.321114 0.404298 0.091 Uiso 1 1 calc R . . . .
C7 C 0.1233(2) 0.1385(2) 0.44462(16) 0.0782(6) Uani 1 1 d . . . . .
H7 H 0.060678 0.140709 0.488567 0.094 Uiso 1 1 calc R . . . .
C6 C 0.0989(2) 0.0217(2) 0.36184(17) 0.0772(6) Uani 1 1 d . . . . .
H6 H 0.020142 -0.053182 0.351150 0.093 Uiso 1 1 calc R . . . .
C16 C 0.1637(3) 0.1833(3) 1.05871(19) 0.0918(7) Uani 1 1 d . . . . .
H16A H 0.086905 0.149332 1.003197 0.138 Uiso 1 1 calc GR . . . .
H16B H 0.125884 0.200322 1.118327 0.138 Uiso 1 1 calc GR . . . .
H16C H 0.217902 0.113790 1.055593 0.138 Uiso 1 1 calc GR . . . .
C18 C 0.3778(3) 0.3754(4) 1.14779(18) 0.1155(10) Uani 1 1 d . . . . .
H18A H 0.422002 0.300946 1.152846 0.173 Uiso 1 1 calc GR . . . .
H18B H 0.338679 0.407895 1.205663 0.173 Uiso 1 1 calc GR . . . .
H18C H 0.447490 0.452254 1.141735 0.173 Uiso 1 1 calc GR . . . .
C17 C 0.1709(4) 0.4295(3) 1.0611(2) 0.1243(12) Uani 1 1 d . . . . .
H17A H 0.227054 0.511521 1.051108 0.186 Uiso 1 1 calc GR . . . .
H17B H 0.143334 0.456012 1.124238 0.186 Uiso 1 1 calc GR . . . .
H17C H 0.087464 0.389757 1.010560 0.186 Uiso 1 1 calc GR . . . .
O2S O 0.636(4) 0.315(4) 0.655(2) 0.086(4) Uani 0.33(4) 1 d . . P A 1
C21A C 0.859(2) 0.424(4) 0.591(2) 0.128(9) Uani 0.33(4) 1 d . . P A 1
H21A H 0.856332 0.519728 0.622035 0.192 Uiso 0.33(4) 1 calc GR . P A 1
H21B H 0.905661 0.419128 0.535276 0.192 Uiso 0.33(4) 1 calc GR . P A 1
H21C H 0.911585 0.391576 0.636937 0.192 Uiso 0.33(4) 1 calc GR . P A 1
C22A C 0.725(6) 0.148(5) 0.499(4) 0.154(13) Uani 0.33(4) 1 d . . P A 1
H22A H 0.756276 0.148210 0.438122 0.231 Uiso 0.33(4) 1 calc GR . P A 1
H22B H 0.646672 0.067597 0.486607 0.231 Uiso 0.33(4) 1 calc GR . P A 1
H22C H 0.801555 0.144107 0.544869 0.231 Uiso 0.33(4) 1 calc GR . P A 1
O2 O 0.612(2) 0.283(2) 0.6331(14) 0.101(3) Uani 0.67(4) 1 d . . P A 2
S1 S 0.66867(6) 0.30559(8) 0.54770(5) 0.0864(2) Uani 1 1 d . . . . .
C21 C 0.8439(13) 0.372(2) 0.5748(9) 0.114(4) Uani 0.67(4) 1 d . . P A 2
H21D H 0.864922 0.469990 0.613276 0.171 Uiso 0.67(4) 1 calc GR . P A 2
H21E H 0.880883 0.362977 0.515152 0.171 Uiso 0.67(4) 1 calc GR . P A 2
H21F H 0.887148 0.321210 0.611733 0.171 Uiso 0.67(4) 1 calc GR . P A 2
C22 C 0.6593(19) 0.1296(19) 0.4755(11) 0.124(4) Uani 0.67(4) 1 d . . P A 2
H22D H 0.702126 0.082608 0.515574 0.186 Uiso 0.67(4) 1 calc GR . P A 2
H22E H 0.709214 0.131168 0.422129 0.186 Uiso 0.67(4) 1 calc GR . P A 2
H22F H 0.561556 0.079890 0.449617 0.186 Uiso 0.67(4) 1 calc GR . P A 2
S2A S 0.87932(17) 0.27042(14) 0.24853(10) 0.0883(6) Uani 0.467(2) 1 d . U P B 1
O3 O 0.8478(7) 0.3116(8) 0.3460(4) 0.1115(17) Uani 0.467(2) 1 d . U P B 1
C23A C 0.788(2) 0.3443(12) 0.1730(9) 0.132(5) Uani 0.467(2) 1 d . U P B 1
H23A H 0.819052 0.445557 0.198796 0.198 Uiso 0.467(2) 1 calc GR . P B 1
H23B H 0.687905 0.315079 0.171084 0.198 Uiso 0.467(2) 1 calc GR . P B 1
H23C H 0.807889 0.312948 0.107756 0.198 Uiso 0.467(2) 1 calc GR . P B 1
C24 C 0.8283(11) 0.0960(8) 0.1808(8) 0.105(2) Uani 0.467(2) 1 d . U P B 1
H24A H 0.728724 0.071009 0.153303 0.157 Uiso 0.467(2) 1 calc GR . P B 1
H24B H 0.845871 0.040016 0.222196 0.157 Uiso 0.467(2) 1 calc GR . P B 1
H24C H 0.881704 0.078607 0.128657 0.157 Uiso 0.467(2) 1 calc GR . P B 1
C24A C 0.7790(19) 0.1043(14) 0.1959(11) 0.210(7) Uani 0.533(2) 1 d . U P B 2
H24D H 0.881069 0.132175 0.211283 0.315 Uiso 0.533(2) 1 calc GR . P B 2
H24E H 0.748519 0.055368 0.126707 0.315 Uiso 0.533(2) 1 calc GR . P B 2
H24F H 0.744486 0.042924 0.232171 0.315 Uiso 0.533(2) 1 calc GR . P B 2
S2 S 0.7211(3) 0.2333(3) 0.22330(17) 0.1617(11) Uani 0.533(2) 1 d . U P B 2
C23 C 0.827(2) 0.3451(19) 0.1723(12) 0.204(8) Uani 0.533(2) 1 d . U P B 2
H23D H 0.813896 0.300523 0.102580 0.306 Uiso 0.533(2) 1 calc GR . P B 2
H23E H 0.924700 0.363120 0.201435 0.306 Uiso 0.533(2) 1 calc GR . P B 2
H23F H 0.798550 0.432736 0.184906 0.306 Uiso 0.533(2) 1 calc GR . P B 2
O3A O 0.7485(11) 0.2901(10) 0.3268(6) 0.205(4) Uani 0.533(2) 1 d . U P B 2

loop_
_atom_site_aniso_label
_atom_site_aniso_U_11
_atom_site_aniso_U_22
_atom_site_aniso_U_33
_atom_site_aniso_U_23
_atom_site_aniso_U_13
_atom_site_aniso_U_12
O002 0.0651(9) 0.1043(11) 0.0815(10) 0.0395(8) 0.0113(7) 0.0249(8)
N1 0.0694(9) 0.0750(10) 0.0541(8) 0.0253(7) 0.0119(7) 0.0216(8)
N2 0.0751(10) 0.0867(11) 0.0592(9) 0.0259(8) 0.0205(8) 0.0372(9)
O006 0.1306(15) 0.1752(19) 0.0849(11) 0.0763(12) 0.0470(10) 0.0982(14)
C9 0.0582(10) 0.0533(9) 0.0538(9) 0.0172(7) 0.0115(7) 0.0100(7)
C5 0.0581(10) 0.0791(12) 0.0532(9) 0.0234(9) 0.0108(8) 0.0273(9)
C2 0.0695(11) 0.0695(11) 0.0541(10) 0.0278(8) 0.0137(8) 0.0278(9)
C11 0.0717(11) 0.0646(11) 0.0528(9) 0.0202(8) 0.0173(8) 0.0246(9)
C8 0.0624(11) 0.0591(10) 0.0579(10) 0.0179(8) 0.0100(8) 0.0145(8)
C13 0.0697(11) 0.0540(9) 0.0545(9) 0.0157(8) 0.0205(8) 0.0129(8)
C10 0.0682(11) 0.0617(10) 0.0493(9) 0.0193(8) 0.0179(8) 0.0170(8)
C14 0.0591(10) 0.0564(10) 0.0608(10) 0.0171(8) 0.0167(8) 0.0120(8)
C15 0.0785(13) 0.0690(11) 0.0553(10) 0.0165(9) 0.0258(9) 0.0199(9)
C12 0.0817(13) 0.0708(11) 0.0504(9) 0.0227(8) 0.0176(9) 0.0263(10)
C19 0.0850(14) 0.0853(13) 0.0535(10) 0.0249(10) 0.0181(9) 0.0391(11)
C1 0.0941(15) 0.0676(11) 0.0594(11) 0.0265(9) 0.0143(10) 0.0292(10)
C4 0.0715(13) 0.0982(15) 0.0572(11) 0.0229(11) 0.0234(9) 0.0148(11)
C20 0.0660(12) 0.0936(15) 0.0604(11) 0.0148(10) 0.0112(9) 0.0281(11)
C3 0.0777(13) 0.0843(14) 0.0633(12) 0.0269(10) 0.0174(10) 0.0084(11)
C7 0.0758(13) 0.0877(15) 0.0725(13) 0.0184(11) 0.0342(11) 0.0219(11)
C6 0.0643(12) 0.0832(14) 0.0794(14) 0.0170(11) 0.0256(10) 0.0137(10)
C16 0.1008(17) 0.0917(16) 0.0891(16) 0.0311(13) 0.0486(14) 0.0165(13)
C18 0.105(2) 0.155(3) 0.0580(13) 0.0002(15) 0.0248(13) 0.0122(18)
C17 0.196(3) 0.124(2) 0.103(2) 0.0465(18) 0.086(2) 0.099(2)
O2S 0.095(11) 0.110(8) 0.069(8) 0.037(6) 0.034(7) 0.039(7)
C21A 0.046(5) 0.18(2) 0.186(19) 0.126(16) -0.010(8) 0.007(8)
C22A 0.20(3) 0.16(2) 0.16(3) 0.08(2) 0.12(2) 0.09(2)
O2 0.092(5) 0.160(11) 0.087(7) 0.068(6) 0.045(5) 0.050(6)
S1 0.0775(4) 0.1258(5) 0.0873(4) 0.0642(4) 0.0322(3) 0.0411(3)
C21 0.077(5) 0.175(12) 0.099(4) 0.064(5) 0.022(3) 0.020(5)
C22 0.151(9) 0.127(5) 0.107(4) 0.048(4) 0.032(6) 0.041(7)
S2A 0.1051(11) 0.0816(9) 0.0717(8) 0.0182(6) 0.0210(6) 0.0151(7)
O3 0.148(5) 0.113(3) 0.075(2) 0.022(2) 0.037(2) 0.036(3)
C23A 0.215(11) 0.082(4) 0.087(4) 0.008(4) -0.010(6) 0.054(5)
C24 0.132(6) 0.068(2) 0.123(5) 0.025(2) 0.058(5) 0.032(3)
C24A 0.320(18) 0.134(6) 0.194(10) 0.038(5) 0.157(11) 0.058(7)
S2 0.160(2) 0.246(3) 0.1405(16) 0.0945(17) 0.0891(14) 0.1054(18)
C23 0.321(19) 0.182(9) 0.172(10) 0.085(9) 0.146(12) 0.103(10)
O3A 0.358(12) 0.198(7) 0.135(3) 0.081(4) 0.134(5) 0.143(9)

loop_
_atom_type_symbol
_atom_type_description
_atom_type_scat_dispersion_real
_atom_type_scat_dispersion_imag
_atom_type_scat_source
C C 0.0181 0.0091 'International Tables Vol C Tables 4.2.6.8 and 6.1.1.4'
H H 0.0000 0.0000 'International Tables Vol C Tables 4.2.6.8 and 6.1.1.4'
N N 0.0311 0.0180 'International Tables Vol C Tables 4.2.6.8 and 6.1.1.4'
O O 0.0492 0.0322 'International Tables Vol C Tables 4.2.6.8 and 6.1.1.4'
S S 0.3331 0.5567 'International Tables Vol C Tables 4.2.6.8 and 6.1.1.4'

loop_
_exptl_crystal_face_index_h
_exptl_crystal_face_index_k
_exptl_crystal_face_index_l
_exptl_crystal_face_perp_dist
1 1 -9 0.0567
0 -2 9 0.0757
6 -4 3 0.0787
2 0 -9 0.0710
-6 4 -1 0.0918
1 -2 9 0.0726
0 -4 -6 0.0537
-2 4 6 0.0535
-6 0 0 0.0934
-5 3 5 0.0760
6 1 1 0.0801
3 3 4 0.0564
0 -6 0 0.0334
0 6 1 0.0173

loop_
_geom_angle_atom_site_label_1
_geom_angle_atom_site_label_2
_geom_angle_atom_site_label_3
_geom_angle
_geom_angle_site_symmetry_3
C8 N1 C1 122.40(17) .
C19 N2 C20 122.96(17) .
C10 C9 C8 122.48(16) .
C10 C9 C14 119.41(16) .
C14 C9 C8 118.09(17) .
C4 C5 C20 121.61(18) 2_656
C4 C5 C6 117.58(19) .
C6 C5 C20 120.80(19) 2_656
C3 C2 C1 121.49(19) .
C7 C2 C1 121.21(18) .
C7 C2 C3 117.27(19) .
C10 C11 C19 122.09(17) .
C12 C11 C10 119.25(18) .
C12 C11 C19 118.66(17) .
O002 C8 N1 122.91(17) .
O002 C8 C9 120.86(17) .
N1 C8 C9 116.19(16) .
C14 C13 C15 121.54(18) .
C14 C13 C12 117.18(17) .
C12 C13 C15 121.26(17) .
C9 C10 C11 120.12(17) .
C9 C14 C13 121.99(18) .
C13 C15 C17 111.14(17) .
C16 C15 C13 108.49(17) .
C16 C15 C18 109.0(2) .
C16 C15 C17 109.1(2) .
C18 C15 C13 110.34(18) .
C18 C15 C17 108.7(2) .
C11 C12 C13 122.03(17) .
N2 C19 C11 116.66(17) .
O006 C19 N2 122.2(2) .
O006 C19 C11 121.17(19) .
N1 C1 C2 112.20(15) .
C5 C4 C3 121.18(19) .
N2 C20 C5 112.20(16) 2_656
C2 C3 C4 121.3(2) .
C2 C7 C6 121.35(19) .
C5 C6 C7 121.2(2) .
O2S S1 C21A 96.2(17) .
O2S S1 C22A 109.3(18) .
C22A S1 C21A 94.0(17) .
O2 S1 C21 111.5(9) .
O2 S1 C22 101.5(12) .
C21 S1 C22 100.4(6) .
O3 S2A C23A 110.7(6) .
O3 S2A C24 118.3(5) .
C24 S2A C23A 101.2(5) .
C24A S2 C23 101.6(9) .
O3A S2 C24A 108.0(8) .
O3A S2 C23 110.5(7) .

loop_
_geom_bond_atom_site_label_1
_geom_bond_atom_site_label_2
_geom_bond_distance
_geom_bond_site_symmetry_2
O002 C8 1.226(2) .
N1 C8 1.341(2) .
N1 C1 1.461(2) .
N2 C19 1.339(3) .
N2 C20 1.455(3) .
O006 C19 1.225(2) .
C9 C8 1.498(2) .
C9 C10 1.384(3) .
C9 C14 1.390(2) .
C5 C4 1.369(3) .
C5 C20 1.511(3) 2_656
C5 C6 1.380(3) .
C2 C1 1.506(3) .
C2 C3 1.379(3) .
C2 C7 1.374(3) .
C11 C10 1.389(3) .
C11 C12 1.389(3) .
C11 C19 1.499(3) .
C13 C14 1.390(3) .
C13 C15 1.534(2) .
C13 C12 1.392(3) .
C15 C16 1.515(3) .
C15 C18 1.530(3) .
C15 C17 1.535(3) .
C4 C3 1.385(3) .
C7 C6 1.381(3) .
O2S S1 1.59(3) .
C21A S1 1.93(3) .
C22A S1 1.78(4) .
O2 S1 1.464(18) .
S1 C21 1.663(14) .
S1 C22 1.776(19) .
S2A O3 1.437(6) .
S2A C23A 1.749(13) .
S2A C24 1.703(8) .
C24A S2 1.502(13) .
S2 C23 1.755(19) .
S2 O3A 1.410(8) .
